data_7702024
loop_
_publ_author_name
'Longobardi, Lauren E.'
'Mahdi, Tayseer'
'Stephan, Douglas W.'

_publ_section_title
;
 B(C6F5)3 mediated arene hydrogenation/transannulation of
 para-methoxyanilines.
;
_journal_issue 16
_journal_name_full 'Dalton transactions (Cambridge, England : 2003)'
_journal_page_first 7114
_journal_page_last 7117
_journal_paper_doi 10.1039/c5dt00921a
_journal_volume 44
_journal_year 2015
_chemical_formula_moiety 'C19 H3 B F15 O, C9 H18 N, 0.5(C Cl2)'
_chemical_formula_sum 'C28.5 H21 B Cl F15 N O'
_chemical_formula_weight 724.74
_space_group_crystal_system orthorhombic
_space_group_IT_number 60
_space_group_name_Hall '-P 2n 2ab'
_space_group_name_H-M_alt 'P b c n'
_symmetry_Int_Tables_number 60
_audit_creation_date 2015-01-31
_audit_creation_method
;
Olex2 1.2
(compiled 2015.01.26 svn.r3150 for OlexSys, GUI svn.r4998)
;
_audit_update_record
;
2015-02-01 deposited with the CCDC.
2015-03-12 downloaded from the CCDC.
;
_cell_angle_alpha 90
_cell_angle_beta 90
_cell_angle_gamma 90
_cell_formula_units_Z 8
_cell_length_a 17.750(5)
_cell_length_b 16.032(4)
_cell_length_c 20.783(6)
_cell_measurement_reflns_used 9681
_cell_measurement_temperature 150
_cell_measurement_theta_max 26.75
_cell_measurement_theta_min 2.27
_cell_volume 5914(3)
_computing_molecular_graphics 'Olex2 (Dolomanov et al., 2009)'
_computing_publication_material 'Olex2 (Dolomanov et al., 2009)'
_computing_structure_refinement 'olex2.refine (Bourhis et al., 2015)'
_diffrn_ambient_temperature 149.7
_diffrn_measured_fraction_theta_full 0.9967
_diffrn_measured_fraction_theta_max 0.9967
_diffrn_measurement_device_type 'Bruker APEX-II CCD'
_diffrn_measurement_method '\f and \w scans'
_diffrn_radiation_monochromator graphite
_diffrn_radiation_type 'Mo K\a'
_diffrn_radiation_wavelength 0.71073
_diffrn_reflns_av_R_equivalents 0.1159
_diffrn_reflns_av_unetI/netI 0.0724
_diffrn_reflns_limit_h_max 22
_diffrn_reflns_limit_h_min -23
_diffrn_reflns_limit_k_max 20
_diffrn_reflns_limit_k_min -20
_diffrn_reflns_limit_l_max 26
_diffrn_reflns_limit_l_min -26
_diffrn_reflns_number 47407
_diffrn_reflns_theta_full 24.9981
_diffrn_reflns_theta_max 25.00
_diffrn_reflns_theta_min 1.71
_diffrn_standards_number 0
_exptl_absorpt_coefficient_mu 0.250
_exptl_absorpt_correction_T_max 0.7456
_exptl_absorpt_correction_T_min 0.6736
_exptl_absorpt_correction_type multi-scan
_exptl_absorpt_process_details
;
SADABS-2008/1 (Bruker,2008) was used for absorption correction.
wR2(int) was 0.0959 before and 0.0658 after correction.
The Ratio of minimum to maximum transmission is 0.9034.
The \l/2 correction factor is 0.0015.
;
_exptl_crystal_colour colourless
_exptl_crystal_colour_primary colourless
_exptl_crystal_density_diffrn 1.6278
_exptl_crystal_description irregular
_exptl_crystal_F_000 2915.9611
_exptl_crystal_size_max 0.2
_exptl_crystal_size_mid 0.17
_exptl_crystal_size_min 0.13
_refine_diff_density_max 0.9518
_refine_diff_density_min -0.6230
_refine_diff_density_rms 0.1465
_refine_ls_d_res_high 0.8409
_refine_ls_d_res_low 11.8974
_refine_ls_goodness_of_fit_ref 1.0628
_refine_ls_hydrogen_treatment mixed
_refine_ls_matrix_type full
_refine_ls_number_constraints 32
_refine_ls_number_parameters 440
_refine_ls_number_reflns 5198
_refine_ls_number_restraints 0
_refine_ls_restrained_S_all 1.0628
_refine_ls_R_factor_all 0.1134
_refine_ls_R_factor_gt 0.0811
_refine_ls_shift/su_max 0.0000
_refine_ls_shift/su_mean 0.0000
_refine_ls_structure_factor_coef Fsqd
_refine_ls_weighting_details 'w=1/[\s^2^(Fo^2^)+(0.0916P)^2^+37.3813P] where P=(Fo^2^+2Fc^2^)/3'
_refine_ls_weighting_scheme calc
_refine_ls_wR_factor_gt 0.2300
_refine_ls_wR_factor_ref 0.2505
_reflns_Friedel_coverage 0.0
_reflns_limit_h_max 21
_reflns_limit_h_min 0
_reflns_limit_k_max 19
_reflns_limit_k_min 0
_reflns_limit_l_max 24
_reflns_limit_l_min 0
_reflns_number_gt 3516
_reflns_number_total 5198
_reflns_threshold_expression I>=2u(I)
_cod_data_source_file c5dt00921a2.cif
_cod_data_source_block tm103_0ma
_cod_database_code 7702024
_olex2_refinement_description
;
1. Fixed Uiso
 At 1.2 times of:
  All C(H) groups, All C(H,H) groups, All N(H) groups
 At 1.5 times of:
  All C(H,H,H) groups
2. Others
 Fixed Sof: Cl1b(0.5) Cl1a(0.5)
3.a Ternary CH refined with riding coordinates:
 N1(H1), C20(H20), C23(H23), C26(H26)
3.b Secondary CH2 refined with riding coordinates:
 C21(H21a,H21b), C22(H22a,H22b), C24(H24a,H24b), C25(H25a,H25b)
3.c Idealised Me refined as rotating group:
 C19(H19a,H19b,H19c), C27(H27a,H27b,H27c), C28(H28a,H28b,H28c)
;
_olex2_submission_special_instructions 'No special instructions were received'

loop_
_space_group_symop_id
_space_group_symop_operation_xyz
1 x,y,z
2 x+1/2,-y+1/2,-z
3 -x,y,-z+1/2
4 -x+1/2,-y+1/2,z+1/2
5 -x,-y,-z
6 -x-1/2,y-1/2,z
7 x,-y,z-1/2
8 x-1/2,y-1/2,-z-1/2

loop_
_atom_site_label
_atom_site_type_symbol
_atom_site_fract_x
_atom_site_fract_y
_atom_site_fract_z
_atom_site_U_iso_or_equiv
_atom_site_adp_type
_atom_site_occupancy
_atom_site_site_symmetry_order
_atom_site_refinement_flags_posn
_atom_site_refinement_flags_adp
_atom_site_refinement_flags_occupancy
F1 F 0.25632(18) 0.6822(2) 0.55692(15) 0.0309(8) Uani 1.000000 1 . . .
F2 F 0.3167(2) 0.8118(2) 0.62054(17) 0.0347(8) Uani 1.000000 1 . . .
F3 F 0.4508(2) 0.7945(2) 0.68344(18) 0.0426(10) Uani 1.000000 1 . . .
F4 F 0.52181(18) 0.6433(2) 0.68553(16) 0.0376(9) Uani 1.000000 1 . . .
F5 F 0.46024(17) 0.5113(2) 0.62781(15) 0.0289(8) Uani 1.000000 1 . . .
F6 F 0.31107(18) 0.4181(2) 0.65340(14) 0.0296(8) Uani 1.000000 1 . . .
F7 F 0.3533(2) 0.2593(2) 0.67009(17) 0.0406(9) Uani 1.000000 1 . . .
F8 F 0.4324(2) 0.1777(2) 0.5760(2) 0.0456(10) Uani 1.000000 1 . . .
F9 F 0.4674(2) 0.2604(2) 0.46461(18) 0.0410(9) Uani 1.000000 1 . . .
F10 F 0.4152(2) 0.4123(2) 0.44274(16) 0.0359(9) Uani 1.000000 1 . . .
F11 F 0.2297(2) 0.4207(2) 0.45149(16) 0.0378(9) Uani 1.000000 1 . . .
F12 F 0.0835(2) 0.3819(3) 0.4591(2) 0.0603(12) Uani 1.000000 1 . . .
F13 F -0.0014(2) 0.4328(3) 0.5623(2) 0.0611(13) Uani 1.000000 1 . . .
F14 F 0.0665(2) 0.5222(2) 0.6587(2) 0.0493(11) Uani 1.000000 1 . . .
F15 F 0.2116(2) 0.5639(2) 0.65115(16) 0.0355(8) Uani 1.000000 1 . . .
O1 O 0.3299(2) 0.5528(2) 0.47244(17) 0.0244(9) Uani 1.000000 1 . . .
C1 C 0.3541(3) 0.5891(3) 0.5896(2) 0.0214(11) Uani 1.000000 1 . . .
C2 C 0.3216(3) 0.6678(4) 0.5898(3) 0.0251(12) Uani 1.000000 1 . . .
C3 C 0.3507(3) 0.7355(3) 0.6222(3) 0.0245(12) Uani 1.000000 1 . . .
C4 C 0.4200(3) 0.7278(3) 0.6549(3) 0.0263(13) Uani 1.000000 1 . . .
C5 C 0.4536(3) 0.6509(4) 0.6560(3) 0.0271(13) Uani 1.000000 1 . . .
C6 C 0.4215(3) 0.5840(3) 0.6244(3) 0.0223(12) Uani 1.000000 1 . . .
C7 C 0.3604(3) 0.4247(3) 0.5476(2) 0.0206(11) Uani 1.000000 1 . . .
C8 C 0.3490(3) 0.3803(3) 0.6043(3) 0.0235(12) Uani 1.000000 1 . . .
C9 C 0.3708(3) 0.2983(4) 0.6143(3) 0.0263(13) Uani 1.000000 1 . . .
C10 C 0.4107(3) 0.2585(3) 0.5680(3) 0.0268(13) Uani 1.000000 1 . . .
C11 C 0.4258(3) 0.2988(4) 0.5108(3) 0.0294(13) Uani 1.000000 1 . . .
C12 C 0.3996(3) 0.3792(4) 0.5018(3) 0.0244(12) Uani 1.000000 1 . . .
C13 C 0.2283(3) 0.4983(3) 0.5488(3) 0.0218(11) Uani 1.000000 1 . . .
C14 C 0.1907(3) 0.4498(4) 0.5034(3) 0.0274(13) Uani 1.000000 1 . . .
C15 C 0.1145(3) 0.4281(4) 0.5071(3) 0.0364(15) Uani 1.000000 1 . . .
C16 C 0.0729(3) 0.4538(4) 0.5584(3) 0.0392(16) Uani 1.000000 1 . . .
C17 C 0.1071(3) 0.4985(4) 0.6063(3) 0.0337(14) Uani 1.000000 1 . . .
C18 C 0.1828(3) 0.5207(3) 0.6007(3) 0.0252(12) Uani 1.000000 1 . . .
C19 C 0.4014(3) 0.5919(4) 0.4591(3) 0.0319(14) Uani 1.000000 1 . . .
H19a H 0.4421(4) 0.5580(14) 0.4773(17) 0.048(2) Uiso 1.000000 1 GR . .
H19b H 0.4082(11) 0.597(2) 0.4124(3) 0.048(2) Uiso 1.000000 1 GR . .
H19c H 0.4024(9) 0.6476(11) 0.4785(17) 0.048(2) Uiso 1.000000 1 GR . .
B1B B 0.3201(3) 0.5181(4) 0.5385(3) 0.0215(13) Uani 1.000000 1 . . .
N1 N 0.2536(3) 0.5684(3) 0.3496(2) 0.0353(12) Uani 1.000000 1 . . .
H1 H 0.2779(3) 0.5557(3) 0.3881(2) 0.0424(15) Uiso 1.000000 1 R . .
C20 C 0.1684(4) 0.5706(4) 0.3599(3) 0.0395(16) Uani 1.000000 1 . . .
H20 H 0.1457(4) 0.5154(4) 0.3708(3) 0.0474(19) Uiso 1.000000 1 R . .
C21 C 0.1393(4) 0.6085(5) 0.2982(3) 0.0497(19) Uani 1.000000 1 . . .
H21a H 0.1337(4) 0.5658(5) 0.2642(3) 0.060(2) Uiso 1.000000 1 R . .
H21b H 0.0904(4) 0.6368(5) 0.3049(3) 0.060(2) Uiso 1.000000 1 R . .
C22 C 0.2029(4) 0.6726(4) 0.2811(3) 0.0449(17) Uani 1.000000 1 . . .
H22a H 0.2256(4) 0.6598(4) 0.2387(3) 0.054(2) Uiso 1.000000 1 R . .
H22b H 0.1830(4) 0.7303(4) 0.2804(3) 0.054(2) Uiso 1.000000 1 R . .
C23 C 0.2605(4) 0.6609(4) 0.3355(3) 0.0402(16) Uani 1.000000 1 . . .
H23 H 0.3127(4) 0.6800(4) 0.3248(3) 0.0483(19) Uiso 1.000000 1 R . .
C24 C 0.2282(4) 0.6975(4) 0.3984(3) 0.0403(16) Uani 1.000000 1 . . .
H24a H 0.2667(4) 0.6987(4) 0.4329(3) 0.0484(19) Uiso 1.000000 1 R . .
H24b H 0.2083(4) 0.7545(4) 0.3917(3) 0.0484(19) Uiso 1.000000 1 R . .
C25 C 0.1642(4) 0.6352(4) 0.4144(3) 0.0387(15) Uani 1.000000 1 . . .
H25a H 0.1146(4) 0.6635(4) 0.4147(3) 0.0465(18) Uiso 1.000000 1 R . .
H25b H 0.1726(4) 0.6086(4) 0.4567(3) 0.0465(18) Uiso 1.000000 1 R . .
C26 C 0.2826(5) 0.5115(5) 0.2954(3) 0.050(2) Uani 1.000000 1 . . .
H26 H 0.2586(5) 0.5293(5) 0.2542(3) 0.060(2) Uiso 1.000000 1 R . .
C27 C 0.2654(8) 0.4209(5) 0.3060(4) 0.093(4) Uani 1.000000 1 . . .
H27a H 0.281(4) 0.4047(14) 0.3495(15) 0.140(6) Uiso 1.000000 1 GR . .
H27b H 0.2112(10) 0.4115(10) 0.301(4) 0.140(6) Uiso 1.000000 1 GR . .
H27c H 0.293(4) 0.3872(6) 0.274(3) 0.140(6) Uiso 1.000000 1 GR . .
C28 C 0.3694(5) 0.5231(7) 0.2891(4) 0.087(4) Uani 1.000000 1 . . .
H28a H 0.3942(6) 0.502(4) 0.3281(16) 0.130(5) Uiso 1.000000 1 GR . .
H28b H 0.3877(8) 0.492(4) 0.252(2) 0.130(5) Uiso 1.000000 1 GR . .
H28c H 0.3810(6) 0.5824(9) 0.284(4) 0.130(5) Uiso 1.000000 1 GR . .
Cl1a Cl -0.0594(4) 0.2985(6) 0.1887(3) 0.111(2) Uani 0.500000 1 . . .
Cl1b Cl 0.0290(4) 0.2231(7) 0.2898(5) 0.171(5) Uani 0.500000 1 . . .
C0aa C 0.0 0.3160(10) 0.25 0.077(4) Uani 1.000000 2 S T P

loop_
_atom_site_aniso_label
_atom_site_aniso_U_11
_atom_site_aniso_U_22
_atom_site_aniso_U_33
_atom_site_aniso_U_12
_atom_site_aniso_U_13
_atom_site_aniso_U_23
F1 0.0291(18) 0.0305(18) 0.0330(18) 0.0054(14) -0.0067(15) -0.0019(15)
F2 0.040(2) 0.0235(17) 0.041(2) 0.0045(15) 0.0042(16) -0.0032(15)
F3 0.037(2) 0.043(2) 0.047(2) -0.0107(17) 0.0031(17) -0.0197(18)
F4 0.0257(18) 0.056(2) 0.0316(19) -0.0013(16) -0.0079(15) -0.0102(17)
F5 0.0229(16) 0.0329(18) 0.0310(18) 0.0032(14) -0.0061(14) -0.0007(14)
F6 0.0341(18) 0.0364(19) 0.0183(16) 0.0050(15) 0.0073(14) 0.0026(14)
F7 0.044(2) 0.041(2) 0.037(2) 0.0046(17) 0.0066(17) 0.0150(17)
F8 0.044(2) 0.0233(18) 0.069(3) 0.0069(16) 0.014(2) 0.0080(18)
F9 0.040(2) 0.036(2) 0.046(2) 0.0027(17) 0.0166(18) -0.0160(17)
F10 0.045(2) 0.038(2) 0.0255(18) 0.0030(16) 0.0148(15) 0.0011(15)
F11 0.041(2) 0.048(2) 0.0246(18) -0.0105(17) -0.0004(15) -0.0081(16)
F12 0.045(2) 0.077(3) 0.059(3) -0.030(2) -0.021(2) -0.002(2)
F13 0.0211(19) 0.075(3) 0.087(3) -0.014(2) -0.001(2) 0.019(3)
F14 0.036(2) 0.049(2) 0.063(3) 0.0066(18) 0.0275(19) 0.011(2)
F15 0.038(2) 0.041(2) 0.0275(18) 0.0017(16) 0.0099(15) -0.0063(16)
O1 0.0222(19) 0.030(2) 0.0205(19) -0.0031(16) -0.0004(15) 0.0021(16)
C1 0.021(3) 0.025(3) 0.018(3) -0.004(2) 0.004(2) 0.003(2)
C2 0.017(3) 0.033(3) 0.025(3) 0.001(2) -0.000(2) -0.001(2)
C3 0.029(3) 0.023(3) 0.021(3) 0.003(2) 0.006(2) -0.000(2)
C4 0.031(3) 0.030(3) 0.018(3) -0.007(2) 0.006(2) -0.011(2)
C5 0.014(3) 0.042(3) 0.025(3) -0.001(2) -0.002(2) -0.001(3)
C6 0.020(3) 0.025(3) 0.022(3) 0.004(2) 0.003(2) 0.001(2)
C7 0.018(3) 0.024(3) 0.020(3) -0.001(2) -0.001(2) -0.001(2)
C8 0.022(3) 0.029(3) 0.019(3) -0.002(2) 0.003(2) -0.005(2)
C9 0.021(3) 0.032(3) 0.026(3) -0.001(2) 0.001(2) 0.010(3)
C10 0.023(3) 0.020(3) 0.037(3) 0.004(2) 0.005(2) 0.003(3)
C11 0.018(3) 0.030(3) 0.041(3) 0.003(2) 0.005(3) -0.012(3)
C12 0.025(3) 0.029(3) 0.020(3) -0.004(2) 0.002(2) 0.001(2)
C13 0.019(3) 0.025(3) 0.021(3) 0.001(2) -0.001(2) 0.007(2)
C14 0.025(3) 0.031(3) 0.026(3) -0.003(2) -0.004(2) 0.003(3)
C15 0.026(3) 0.042(4) 0.041(4) -0.012(3) -0.014(3) 0.011(3)
C16 0.016(3) 0.044(4) 0.057(4) -0.001(3) -0.002(3) 0.023(3)
C17 0.023(3) 0.037(3) 0.040(4) 0.010(3) 0.007(3) 0.006(3)
C18 0.024(3) 0.025(3) 0.028(3) 0.001(2) 0.004(2) 0.004(2)
C19 0.027(3) 0.043(4) 0.025(3) -0.010(3) 0.009(3) 0.006(3)
B1B 0.020(3) 0.026(3) 0.018(3) -0.002(3) 0.001(2) 0.004(3)
N1 0.040(3) 0.036(3) 0.030(3) 0.010(2) -0.000(2) 0.005(2)
C20 0.042(4) 0.041(4) 0.035(4) 0.002(3) -0.004(3) 0.005(3)
C21 0.049(4) 0.059(5) 0.040(4) 0.005(4) -0.012(3) 0.003(4)
C22 0.060(5) 0.041(4) 0.034(4) 0.013(3) -0.003(3) 0.006(3)
C23 0.035(4) 0.043(4) 0.043(4) -0.001(3) -0.001(3) 0.013(3)
C24 0.052(4) 0.040(4) 0.030(3) 0.009(3) -0.002(3) 0.007(3)
C25 0.038(4) 0.042(4) 0.035(4) 0.009(3) 0.000(3) 0.003(3)
C26 0.081(5) 0.051(4) 0.018(3) 0.029(4) 0.002(3) -0.005(3)
C27 0.197(13) 0.039(5) 0.043(5) 0.010(6) 0.003(6) -0.002(4)
C28 0.072(6) 0.146(10) 0.042(5) 0.064(6) -0.005(4) -0.017(5)
Cl1a 0.088(5) 0.170(7) 0.074(4) -0.040(5) 0.009(3) 0.023(4)
Cl1b 0.103(6) 0.241(10) 0.168(8) 0.100(7) 0.091(6) 0.129(8)
C0aa 0.065(8) 0.094(10) 0.071(9) -0.000000 0.001(7) 0.000000

loop_
_atom_type_symbol
_atom_type_scat_dispersion_real
_atom_type_scat_dispersion_imag
_atom_type_scat_Cromer_Mann_a1
_atom_type_scat_Cromer_Mann_a2
_atom_type_scat_Cromer_Mann_a3
_atom_type_scat_Cromer_Mann_a4
_atom_type_scat_Cromer_Mann_b1
_atom_type_scat_Cromer_Mann_b2
_atom_type_scat_Cromer_Mann_b3
_atom_type_scat_Cromer_Mann_b4
_atom_type_scat_Cromer_Mann_c
_atom_type_scat_source
_atom_type_scat_dispersion_source
C 0.00347 0.00161 2.31000 1.02000 1.58860 0.86500 20.84390 10.20750 0.56870 51.65120 0.215599998832 'International Tables Volume C Table 6.1.1.4 (pp. 500-502)' 'Henke, Gullikson and Davis, At. Data and Nucl. Data Tables, 1993, 54, 2'
B 0.00141 0.00067 2.05450 1.33260 1.09790 0.70680 23.21850 1.02100 60.34980 0.14030 -0.193200007081 'International Tables Volume C Table 6.1.1.4 (pp. 500-502)' 'Henke, Gullikson and Davis, At. Data and Nucl. Data Tables, 1993, 54, 2'
Cl 0.14873 0.16029 11.46040 7.19640 6.25560 1.64550 0.01040 1.16620 18.51940 47.77840 -9.55739974976 'International Tables Volume C Table 6.1.1.4 (pp. 500-502)' 'Henke, Gullikson and Davis, At. Data and Nucl. Data Tables, 1993, 54, 2'
H 0.00000 0.00000 0.49300 0.32291 0.14019 0.04081 10.51090 26.12570 3.14236 57.79970 0.0030380000826 'International Tables Volume C Table 6.1.1.4 (pp. 500-502)' 'Henke, Gullikson and Davis, At. Data and Nucl. Data Tables, 1993, 54, 2'
F 0.01794 0.01033 3.53920 2.64120 1.51700 1.02430 10.28250 4.29440 0.26150 26.14760 0.277599990368 'International Tables Volume C Table 6.1.1.4 (pp. 500-502)' 'Henke, Gullikson and Davis, At. Data and Nucl. Data Tables, 1993, 54, 2'
O 0.01158 0.00611 3.04850 2.28680 1.54630 0.86700 13.27710 5.70110 0.32390 32.90890 0.250800013542 'International Tables Volume C Table 6.1.1.4 (pp. 500-502)' 'Henke, Gullikson and Davis, At. Data and Nucl. Data Tables, 1993, 54, 2'
N 0.00653 0.00323 12.21260 3.13220 2.01250 1.16630 0.00570 9.89330 28.99750 0.58260 -11.5290002823 'International Tables Volume C Table 6.1.1.4 (pp. 500-502)' 'Henke, Gullikson and Davis, At. Data and Nucl. Data Tables, 1993, 54, 2'

loop_
_geom_angle_atom_site_label_1
_geom_angle_atom_site_label_2
_geom_angle_atom_site_label_3
_geom_angle
_geom_angle_site_symmetry_1
_geom_angle_site_symmetry_3
B1B O1 C19 116.3(4) . .
C6 C1 C2 114.0(5) . .
B1B C1 C2 118.1(5) . .
B1B C1 C6 126.7(5) . .
C1 C2 F1 120.3(5) . .
C3 C2 F1 115.5(5) . .
C3 C2 C1 124.2(5) . .
C2 C3 F2 121.8(5) . .
C4 C3 F2 118.4(5) . .
C4 C3 C2 119.6(5) . .
C3 C4 F3 120.0(5) . .
C5 C4 F3 122.2(5) . .
C5 C4 C3 117.8(5) . .
C4 C5 F4 118.4(5) . .
C6 C5 F4 120.8(5) . .
C6 C5 C4 120.7(5) . .
C1 C6 F5 120.7(5) . .
C5 C6 F5 115.6(5) . .
C5 C6 C1 123.6(5) . .
C12 C7 C8 112.7(5) . .
B1B C7 C8 119.5(5) . .
B1B C7 C12 127.5(5) . .
C7 C8 F6 118.6(5) . .
C9 C8 F6 116.5(5) . .
C9 C8 C7 124.8(5) . .
C8 C9 F7 120.1(5) . .
C10 C9 F7 120.8(5) . .
C10 C9 C8 119.1(5) . .
C9 C10 F8 120.6(5) . .
C11 C10 F8 119.8(5) . .
C11 C10 C9 119.5(5) . .
C10 C11 F9 120.2(5) . .
C12 C11 F9 120.6(5) . .
C12 C11 C10 119.2(5) . .
C7 C12 F10 120.9(5) . .
C11 C12 F10 114.5(5) . .
C11 C12 C7 124.5(5) . .
C18 C13 C14 113.0(5) . .
B1B C13 C14 119.0(5) . .
B1B C13 C18 127.9(5) . .
C13 C14 F11 119.0(5) . .
C15 C14 F11 116.6(5) . .
C15 C14 C13 124.4(6) . .
C14 C15 F12 119.2(6) . .
C16 C15 F12 121.4(5) . .
C16 C15 C14 119.5(6) . .
C15 C16 F13 119.7(6) . .
C17 C16 F13 121.0(6) . .
C17 C16 C15 119.2(5) . .
C16 C17 F14 119.6(5) . .
C18 C17 F14 120.4(6) . .
C18 C17 C16 120.0(6) . .
C13 C18 F15 120.7(5) . .
C17 C18 F15 115.4(5) . .
C17 C18 C13 123.8(5) . .
H19a C19 O1 109.5 . .
H19b C19 O1 109.5 . .
H19b C19 H19a 109.5 . .
H19c C19 O1 109.5 . .
H19c C19 H19a 109.5 . .
H19c C19 H19b 109.5 . .
C1 B1B O1 106.8(4) . .
C7 B1B O1 112.9(4) . .
C7 B1B C1 112.5(4) . .
C13 B1B O1 107.6(4) . .
C13 B1B C1 113.5(4) . .
C13 B1B C7 103.4(4) . .
C20 N1 H1 110.1(3) . .
C23 N1 H1 110.1(3) . .
C23 N1 C20 94.8(5) . .
C26 N1 H1 110.1(3) . .
C26 N1 C20 116.6(5) . .
C26 N1 C23 114.2(5) . .
H20 C20 N1 114.3(3) . .
C21 C20 N1 103.2(5) . .
C21 C20 H20 114.3(4) . .
C25 C20 N1 99.6(5) . .
C25 C20 H20 114.3(4) . .
C25 C20 C21 109.8(6) . .
H21a C21 C20 111.3(4) . .
H21b C21 C20 111.3(4) . .
H21b C21 H21a 109.2 . .
C22 C21 C20 102.2(6) . .
C22 C21 H21a 111.3(4) . .
C22 C21 H21b 111.3(4) . .
H22a C22 C21 111.1(4) . .
H22b C22 C21 111.1(4) . .
H22b C22 H22a 109.0 . .
C23 C22 C21 103.4(5) . .
C23 C22 H22a 111.1(4) . .
C23 C22 H22b 111.1(4) . .
C22 C23 N1 102.0(5) . .
H23 C23 N1 114.6(3) . .
H23 C23 C22 114.6(4) . .
C24 C23 N1 100.2(5) . .
C24 C23 C22 109.3(6) . .
C24 C23 H23 114.6(4) . .
H24a C24 C23 111.4(4) . .
H24b C24 C23 111.4(3) . .
H24b C24 H24a 109.2 . .
C25 C24 C23 102.1(5) . .
C25 C24 H24a 111.4(3) . .
C25 C24 H24b 111.4(3) . .
C24 C25 C20 104.0(5) . .
H25a C25 C20 111.0(3) . .
H25a C25 C24 111.0(3) . .
H25b C25 C20 111.0(3) . .
H25b C25 C24 111.0(3) . .
H25b C25 H25a 109.0 . .
H26 C26 N1 108.4(3) . .
C27 C26 N1 113.5(6) . .
C27 C26 H26 108.4(5) . .
C28 C26 N1 108.8(6) . .
C28 C26 H26 108.4(4) . .
C28 C26 C27 109.2(8) . .
H27a C27 C26 109.5 . .
H27b C27 C26 109.5 . .
H27b C27 H27a 109.5 . .
H27c C27 C26 109.5 . .
H27c C27 H27a 109.5 . .
H27c C27 H27b 109.5 . .
H28a C28 C26 109.5 . .
H28b C28 C26 109.5 . .
H28b C28 H28a 109.5 . .
H28c C28 C26 109.5 . .
H28c C28 H28a 109.5 . .
H28c C28 H28b 109.5 . .
C0aa Cl1a Cl1b 70.1(7) 3 3
Cl1b Cl1b Cl1a 118.4(5) 3 3
C0aa Cl1b Cl1a 62.4(5) . 3
Cl1a C0aa Cl1a 160.7(12) . 3
Cl1b C0aa Cl1a 113.2(10) . .
Cl1b C0aa Cl1a 47.6(5) 3 .
Cl1b C0aa Cl1a 113.2(10) 3 3
Cl1b C0aa Cl1a 47.6(5) . 3
Cl1b C0aa Cl1b 66.3(10) 3 .

loop_
_geom_bond_atom_site_label_1
_geom_bond_atom_site_label_2
_geom_bond_distance
_geom_bond_site_symmetry_2
F1 C2 1.365(6) .
F2 C3 1.366(6) .
F3 C4 1.340(6) .
F4 C5 1.362(6) .
F5 C6 1.355(6) .
F6 C8 1.364(6) .
F7 C9 1.353(6) .
F8 C10 1.360(6) .
F9 C11 1.358(6) .
F10 C12 1.366(6) .
F11 C14 1.363(7) .
F12 C15 1.358(7) .
F13 C16 1.363(7) .
F14 C17 1.359(7) .
F15 C18 1.357(7) .
O1 C19 1.442(7) .
O1 B1B 1.491(7) .
C1 C2 1.388(8) .
C1 C6 1.400(7) .
C1 B1B 1.670(8) .
C2 C3 1.378(8) .
C3 C4 1.410(8) .
C4 C5 1.371(8) .
C5 C6 1.381(8) .
C7 C8 1.391(8) .
C7 C12 1.387(8) .
C7 B1B 1.671(8) .
C8 C9 1.387(8) .
C9 C10 1.355(8) .
C10 C11 1.379(9) .
C11 C12 1.383(8) .
C13 C14 1.392(8) .
C13 C18 1.395(8) .
C13 B1B 1.673(8) .
C14 C15 1.399(8) .
C15 C16 1.361(10) .
C16 C17 1.369(10) .
C17 C18 1.395(8) .
C19 H19a 0.9800 .
C19 H19b 0.9800 .
C19 H19c 0.9800 .
N1 H1 0.9300 .
N1 C20 1.528(8) .
N1 C23 1.517(8) .
N1 C26 1.538(8) .
C20 H20 1.0000 .
C20 C21 1.510(9) .
C20 C25 1.534(9) .
C21 H21a 0.9900 .
C21 H21b 0.9900 .
C21 C22 1.567(11) .
C22 H22a 0.9900 .
C22 H22b 0.9900 .
C22 C23 1.536(9) .
C23 H23 1.0000 .
C23 C24 1.544(9) .
C24 H24a 0.9900 .
C24 H24b 0.9900 .
C24 C25 1.549(9) .
C25 H25a 0.9900 .
C25 H25b 0.9900 .
C26 H26 1.0000 .
C26 C27 1.501(11) .
C26 C28 1.557(13) .
C27 H27a 0.9800 .
C27 H27b 0.9800 .
C27 H27c 0.9800 .
C28 H28a 0.9800 .
C28 H28b 0.9800 .
C28 H28c 0.9800 .
Cl1a Cl1b 1.398(13) 3
Cl1a C0aa 1.677(7) 3
Cl1b Cl1b 1.95(2) 3
Cl1b C0aa 1.780(15) .
